data_4086061
loop_
_publ_author_name
'Adhikary, Anubendu'
'Krause, Jeanette A.'
'Guan, Hairong'

_publ_section_title
;
 Configurational Stability and Stereochemistry of P-Stereogenic Nickel
 POCOP-Pincer Complexes
;
_journal_issue 14
_journal_name_full Organometallics
_journal_page_first 3603
_journal_paper_doi 10.1021/acs.organomet.5b00402
_journal_volume 34
_journal_year 2015
_chemical_formula_moiety 'C26 H31 Cl Ni O2 P2'
_chemical_formula_sum 'C26 H31 Cl Ni O2 P2'
_chemical_formula_weight 531.61
_space_group_crystal_system orthorhombic
_space_group_IT_number 61
_space_group_name_Hall '-P 2ac 2ab'
_space_group_name_H-M_alt 'P b c a'
_symmetry_space_group_name_Hall '-P 2ac 2ab'
_symmetry_space_group_name_H-M 'P b c a'
_atom_sites_solution_hydrogens geom
_atom_sites_solution_primary direct
_atom_sites_solution_secondary difmap
_audit_creation_method SHELXL-2014/7
_cell_angle_alpha 90
_cell_angle_beta 90
_cell_angle_gamma 90
_cell_formula_units_Z 8
_cell_length_a 13.6793(2)
_cell_length_b 19.1488(3)
_cell_length_c 19.1655(3)
_cell_measurement_reflns_used 9991
_cell_measurement_temperature 150(2)
_cell_measurement_theta_max 67/71
_cell_measurement_theta_min 4.59
_cell_volume 5020.25(13)
_computing_cell_refinement 'Bruker SAINT v7.66A'
_computing_data_collection 'Bruker SMART v5.634'
_computing_data_reduction 'Bruker SAINT v7.66A'
_computing_molecular_graphics 'Bruker SHELXTL v6.14'
_computing_publication_material 'Bruker SHELXTL v6.14 & SHELXL-2014/7 (Sheldrick, 2014)'
_computing_structure_refinement 'Bruker SHELXTL v6.14 & SHELXL-2014/7 (Sheldrick, 2014)'
_computing_structure_solution 'Bruker SHELXTL v6.14'
_diffrn_ambient_temperature 150(2)
_diffrn_measured_fraction_theta_full 0.999
_diffrn_measured_fraction_theta_max 0.995
_diffrn_measurement_device_type 'Bruker SMART6000 CCD'
_diffrn_measurement_method '\w scans'
_diffrn_radiation_monochromator graphite
_diffrn_radiation_source 'fine-focus sealed tube'
_diffrn_radiation_type CuK\a
_diffrn_radiation_wavelength 1.54178
_diffrn_reflns_av_R_equivalents 0.0517
_diffrn_reflns_av_unetI/netI 0.0243
_diffrn_reflns_laue_measured_fraction_full 0.999
_diffrn_reflns_laue_measured_fraction_max 0.995
_diffrn_reflns_limit_h_max 16
_diffrn_reflns_limit_h_min -16
_diffrn_reflns_limit_k_max 22
_diffrn_reflns_limit_k_min -22
_diffrn_reflns_limit_l_max 23
_diffrn_reflns_limit_l_min -22
_diffrn_reflns_number 41066
_diffrn_reflns_point_group_measured_fraction_full 0.999
_diffrn_reflns_point_group_measured_fraction_max 0.995
_diffrn_reflns_theta_full 67.679
_diffrn_reflns_theta_max 68.094
_diffrn_reflns_theta_min 4.594
_exptl_absorpt_coefficient_mu 3.462
_exptl_absorpt_correction_T_max 0.753
_exptl_absorpt_correction_T_min 0.682
_exptl_absorpt_correction_type multi-scan
_exptl_absorpt_process_details 'SADABS v2008/1 (Sheldrick)'
_exptl_crystal_colour yellow
_exptl_crystal_density_diffrn 1.407
_exptl_crystal_description 'rectangular plate'
_exptl_crystal_F_000 2224
_exptl_crystal_size_max 0.100
_exptl_crystal_size_mid 0.070
_exptl_crystal_size_min 0.040
_exptl_transmission_factor_max 0.753
_exptl_transmission_factor_min 0.682
_refine_diff_density_max 0.430
_refine_diff_density_min -0.261
_refine_diff_density_rms 0.059
_refine_ls_extinction_method none
_refine_ls_goodness_of_fit_ref 1.032
_refine_ls_hydrogen_treatment constr
_refine_ls_matrix_type full
_refine_ls_number_parameters 295
_refine_ls_number_reflns 4564
_refine_ls_number_restraints 0
_refine_ls_restrained_S_all 1.032
_refine_ls_R_factor_all 0.0429
_refine_ls_R_factor_gt 0.0334
_refine_ls_shift/su_max 0.001
_refine_ls_shift/su_mean 0.000
_refine_ls_structure_factor_coef Fsqd
_refine_ls_weighting_details 'w=1/[\s^2^(Fo^2^)+(0.0499P)^2^+2.6318P] where P=(Fo^2^+2Fc^2^)/3'
_refine_ls_weighting_scheme calc
_refine_ls_wR_factor_gt 0.0832
_refine_ls_wR_factor_ref 0.0894
_reflns_Friedel_coverage 0.000
_reflns_number_gt 3822
_reflns_number_total 4564
_reflns_threshold_expression 'I > 2\s(I)'
_cod_data_source_file om5b00402_si_002.cif
_cod_data_source_block 10209new
_cod_depositor_comments 'Adding full bibliography for 4086061.cif.'
_cod_database_code 4086061
_shelx_shelxl_version_number 2014/7
_shelx_space_group_comment
;
The symmetry employed for this shelxl refinement is uniquely defined
by the following loop, which should always be used as a source of
symmetry information in preference to the above space-group names.
They are only intended as comments.
;
_shelx_estimated_absorpt_t_min 0.723
_shelx_estimated_absorpt_t_max 0.874

loop_
_space_group_symop_operation_xyz
'x, y, z'
'-x+1/2, -y, z+1/2'
'-x, y+1/2, -z+1/2'
'x+1/2, -y+1/2, -z'
'-x, -y, -z'
'x-1/2, y, -z-1/2'
'x, -y-1/2, z-1/2'
'-x-1/2, y-1/2, z'

loop_
_atom_site_label
_atom_site_type_symbol
_atom_site_fract_x
_atom_site_fract_y
_atom_site_fract_z
_atom_site_U_iso_or_equiv
_atom_site_adp_type
_atom_site_occupancy
_atom_site_site_symmetry_order
_atom_site_calc_flag
_atom_site_refinement_flags_posn
_atom_site_refinement_flags_adp
Ni Ni 0.20002(3) 0.24439(2) 0.34890(2) 0.02035(11) Uani 1 1 d . .
Cl Cl 0.22094(5) 0.17601(3) 0.44050(3) 0.03413(15) Uani 1 1 d . .
P1 P 0.25946(4) 0.17498(3) 0.26954(3) 0.01973(13) Uani 1 1 d . .
P2 P 0.14795(4) 0.33696(3) 0.40305(3) 0.02093(13) Uani 1 1 d . .
O1 O 0.24749(11) 0.21624(7) 0.19452(7) 0.0253(3) Uani 1 1 d . .
O2 O 0.11421(11) 0.39292(7) 0.34245(7) 0.0252(3) Uani 1 1 d . .
C1 C 0.18035(15) 0.30285(11) 0.27035(10) 0.0201(4) Uani 1 1 d . .
C2 C 0.20446(14) 0.28158(11) 0.20305(11) 0.0210(4) Uani 1 1 d . .
C3 C 0.18613(16) 0.32157(12) 0.14424(11) 0.0249(5) Uani 1 1 d . .
H3 H 0.2040 0.3054 0.0992 0.030 Uiso 1 1 calc R U
C4 C 0.14097(16) 0.38577(12) 0.15289(11) 0.0272(5) Uani 1 1 d . .
H4 H 0.1267 0.4134 0.1130 0.033 Uiso 1 1 calc R U
C5 C 0.11612(16) 0.41050(11) 0.21884(11) 0.0258(5) Uani 1 1 d . .
H5 H 0.0855 0.4547 0.2246 0.031 Uiso 1 1 calc R U
C6 C 0.13740(15) 0.36866(11) 0.27582(10) 0.0214(4) Uani 1 1 d . .
C7 C 0.20579(15) 0.09075(11) 0.24988(11) 0.0221(4) Uani 1 1 d . .
C8 C 0.19754(15) 0.06716(12) 0.18102(12) 0.0282(5) Uani 1 1 d . .
H8 H 0.2174 0.0961 0.1433 0.034 Uiso 1 1 calc R U
C9 C 0.16003(18) 0.00096(13) 0.16836(14) 0.0367(6) Uani 1 1 d . .
H9 H 0.1548 -0.0155 0.1217 0.044 Uiso 1 1 calc R U
C10 C 0.13030(18) -0.04103(13) 0.22259(15) 0.0395(6) Uani 1 1 d . .
H10 H 0.1041 -0.0860 0.2131 0.047 Uiso 1 1 calc R U
C11 C 0.13838(18) -0.01811(12) 0.29101(14) 0.0358(6) Uani 1 1 d . .
H11 H 0.1183 -0.0474 0.3284 0.043 Uiso 1 1 calc R U
C12 C 0.17590(16) 0.04784(11) 0.30455(12) 0.0272(5) Uani 1 1 d . .
H12 H 0.1812 0.0638 0.3513 0.033 Uiso 1 1 calc R U
C13 C 0.39294(16) 0.15949(12) 0.27314(11) 0.0271(5) Uani 1 1 d . .
C14 C 0.44003(19) 0.23054(14) 0.28977(14) 0.0390(6) Uani 1 1 d . .
H14A H 0.5111 0.2250 0.2930 0.059 Uiso 1 1 calc R U
H14B H 0.4147 0.2480 0.3343 0.059 Uiso 1 1 calc R U
H14C H 0.4243 0.2639 0.2526 0.059 Uiso 1 1 calc R U
C15 C 0.43003(17) 0.13190(13) 0.20303(12) 0.0341(5) Uani 1 1 d . .
H15A H 0.4019 0.0857 0.1942 0.051 Uiso 1 1 calc R U
H15B H 0.5015 0.1283 0.2043 0.051 Uiso 1 1 calc R U
H15C H 0.4105 0.1640 0.1657 0.051 Uiso 1 1 calc R U
C16 C 0.41478(17) 0.10640(13) 0.33102(13) 0.0337(5) Uani 1 1 d . .
H16A H 0.3855 0.0613 0.3189 0.051 Uiso 1 1 calc R U
H16B H 0.3871 0.1231 0.3752 0.051 Uiso 1 1 calc R U
H16C H 0.4857 0.1009 0.3360 0.051 Uiso 1 1 calc R U
C17 C 0.03694(17) 0.33613(11) 0.45826(11) 0.0263(5) Uani 1 1 d . .
C18 C -0.04279(19) 0.30046(13) 0.41498(13) 0.0362(6) Uani 1 1 d . .
H18A H -0.0210 0.2536 0.4017 0.054 Uiso 1 1 calc R U
H18B H -0.0556 0.3280 0.3729 0.054 Uiso 1 1 calc R U
H18C H -0.1028 0.2970 0.4427 0.054 Uiso 1 1 calc R U
C19 C 0.05731(18) 0.29408(13) 0.52461(11) 0.0317(5) Uani 1 1 d . .
H19A H 0.0782 0.2468 0.5119 0.048 Uiso 1 1 calc R U
H19B H -0.0023 0.2916 0.5529 0.048 Uiso 1 1 calc R U
H19C H 0.1091 0.3170 0.5515 0.048 Uiso 1 1 calc R U
C20 C 0.00476(18) 0.41042(12) 0.47707(13) 0.0340(5) Uani 1 1 d . .
H20A H -0.0594 0.4089 0.4998 0.051 Uiso 1 1 calc R U
H20B H 0.0005 0.4386 0.4345 0.051 Uiso 1 1 calc R U
H20C H 0.0526 0.4313 0.5090 0.051 Uiso 1 1 calc R U
C21 C 0.24201(16) 0.38457(11) 0.45038(10) 0.0235(4) Uani 1 1 d . .
C22 C 0.23898(18) 0.45702(12) 0.45661(11) 0.0293(5) Uani 1 1 d . .
H22 H 0.1870 0.4826 0.4360 0.035 Uiso 1 1 calc R U
C23 C 0.3121(2) 0.49182(12) 0.49299(12) 0.0352(6) Uani 1 1 d . .
H23 H 0.3095 0.5412 0.4979 0.042 Uiso 1 1 calc R U
C24 C 0.38863(19) 0.45497(13) 0.52205(12) 0.0345(5) Uani 1 1 d . .
H24 H 0.4381 0.4790 0.5473 0.041 Uiso 1 1 calc R U
C25 C 0.39353(19) 0.38324(13) 0.51455(13) 0.0360(6) Uani 1 1 d . .
H25 H 0.4472 0.3582 0.5336 0.043 Uiso 1 1 calc R U
C26 C 0.31997(18) 0.34765(12) 0.47914(12) 0.0307(5) Uani 1 1 d . .
H26 H 0.3229 0.2983 0.4746 0.037 Uiso 1 1 calc R U

loop_
_atom_site_aniso_label
_atom_site_aniso_U_11
_atom_site_aniso_U_22
_atom_site_aniso_U_33
_atom_site_aniso_U_23
_atom_site_aniso_U_13
_atom_site_aniso_U_12
Ni 0.0296(2) 0.01529(19) 0.01611(18) 0.00040(13) 0.00020(14) 0.00128(14)
Cl 0.0635(4) 0.0188(3) 0.0201(3) 0.00322(19) 0.0017(2) 0.0063(2)
P1 0.0226(3) 0.0184(3) 0.0182(3) -0.00138(19) -0.0007(2) 0.0009(2)
P2 0.0292(3) 0.0156(3) 0.0180(3) -0.00029(19) 0.0003(2) 0.0017(2)
O1 0.0342(8) 0.0233(8) 0.0185(7) -0.0009(6) -0.0002(6) 0.0061(7)
O2 0.0362(8) 0.0195(8) 0.0199(7) 0.0007(6) 0.0020(6) 0.0042(6)
C1 0.0214(10) 0.0193(10) 0.0195(10) 0.0021(8) -0.0022(8) -0.0032(8)
C2 0.0201(10) 0.0205(10) 0.0224(10) 0.0005(8) -0.0014(8) -0.0020(8)
C3 0.0262(11) 0.0311(12) 0.0174(10) 0.0027(8) 0.0017(9) -0.0026(9)
C4 0.0304(12) 0.0285(12) 0.0228(11) 0.0103(9) -0.0015(9) 0.0007(9)
C5 0.0273(11) 0.0214(11) 0.0286(11) 0.0058(9) -0.0012(9) 0.0021(9)
C6 0.0211(10) 0.0218(11) 0.0213(10) -0.0004(8) 0.0005(8) -0.0032(8)
C7 0.0176(9) 0.0199(10) 0.0286(11) -0.0045(9) -0.0031(9) 0.0036(8)
C8 0.0233(11) 0.0313(12) 0.0302(12) -0.0072(9) -0.0025(10) 0.0024(9)
C9 0.0307(12) 0.0371(14) 0.0422(14) -0.0182(11) -0.0056(11) 0.0023(10)
C10 0.0313(13) 0.0262(13) 0.0610(17) -0.0154(12) -0.0047(12) -0.0040(10)
C11 0.0319(12) 0.0255(12) 0.0499(15) 0.0014(11) -0.0018(11) -0.0030(10)
C12 0.0266(11) 0.0240(11) 0.0309(12) -0.0030(9) -0.0032(9) -0.0015(9)
C13 0.0229(11) 0.0304(12) 0.0279(11) 0.0004(9) -0.0019(9) -0.0014(9)
C14 0.0325(13) 0.0412(15) 0.0433(15) 0.0016(11) -0.0029(11) -0.0136(11)
C15 0.0263(12) 0.0410(14) 0.0351(13) 0.0001(10) 0.0063(10) 0.0034(10)
C16 0.0252(11) 0.0403(14) 0.0357(13) 0.0042(10) -0.0070(10) 0.0032(10)
C17 0.0313(12) 0.0239(11) 0.0236(11) 0.0008(8) 0.0025(9) 0.0015(9)
C18 0.0351(13) 0.0386(14) 0.0347(13) 0.0034(11) -0.0022(11) -0.0050(11)
C19 0.0396(13) 0.0332(13) 0.0223(11) 0.0034(9) 0.0051(10) 0.0048(10)
C20 0.0378(13) 0.0303(13) 0.0339(12) -0.0007(10) 0.0093(11) 0.0070(10)
C21 0.0299(11) 0.0213(11) 0.0193(10) -0.0007(8) 0.0023(9) -0.0018(9)
C22 0.0401(13) 0.0215(11) 0.0263(11) 0.0006(9) -0.0023(10) 0.0012(10)
C23 0.0544(16) 0.0193(12) 0.0319(12) 0.0009(9) -0.0017(11) -0.0068(11)
C24 0.0396(14) 0.0334(13) 0.0304(12) 0.0006(10) -0.0046(11) -0.0112(11)
C25 0.0386(14) 0.0344(13) 0.0349(13) 0.0006(10) -0.0074(11) 0.0011(11)
C26 0.0379(13) 0.0219(11) 0.0325(12) -0.0018(9) -0.0037(10) 0.0012(10)

loop_
_atom_type_symbol
_atom_type_description
_atom_type_scat_dispersion_real
_atom_type_scat_dispersion_imag
_atom_type_scat_source
C C 0.0181 0.0091 'International Tables Vol C Tables 4.2.6.8 and 6.1.1.4'
H H 0.0000 0.0000 'International Tables Vol C Tables 4.2.6.8 and 6.1.1.4'
O O 0.0492 0.0322 'International Tables Vol C Tables 4.2.6.8 and 6.1.1.4'
P P 0.2955 0.4335 'International Tables Vol C Tables 4.2.6.8 and 6.1.1.4'
Cl Cl 0.3639 0.7018 'International Tables Vol C Tables 4.2.6.8 and 6.1.1.4'
Ni Ni -3.0029 0.5091 'International Tables Vol C Tables 4.2.6.8 and 6.1.1.4'

loop_
_geom_angle_atom_site_label_1
_geom_angle_atom_site_label_2
_geom_angle_atom_site_label_3
_geom_angle
C1 Ni P2 81.43(6)
C1 Ni P1 81.88(6)
P2 Ni P1 162.46(3)
C1 Ni Cl 179.27(7)
P2 Ni Cl 98.42(2)
P1 Ni Cl 98.33(2)
O1 P1 C7 101.83(9)
O1 P1 C13 101.96(9)
C7 P1 C13 105.36(10)
O1 P1 Ni 106.23(6)
C7 P1 Ni 122.51(7)
C13 P1 Ni 116.11(7)
O2 P2 C21 102.94(9)
O2 P2 C17 100.31(9)
C21 P2 C17 107.43(10)
O2 P2 Ni 106.61(5)
C21 P2 Ni 114.51(7)
C17 P2 Ni 122.32(7)
C2 O1 P1 111.73(13)
C6 O2 P2 111.42(12)
C2 C1 C6 115.72(18)
C2 C1 Ni 121.97(16)
C6 C1 Ni 122.27(15)
C3 C2 C1 123.31(19)
C3 C2 O1 118.53(18)
C1 C2 O1 118.15(18)
C2 C3 C4 118.3(2)
C3 C4 C5 121.29(19)
C6 C5 C4 117.9(2)
C5 C6 C1 123.50(19)
C5 C6 O2 118.75(18)
C1 C6 O2 117.75(17)
C12 C7 C8 119.7(2)
C12 C7 P1 119.19(16)
C8 C7 P1 121.08(17)
C9 C8 C7 119.3(2)
C10 C9 C8 120.7(2)
C9 C10 C11 120.4(2)
C10 C11 C12 119.6(2)
C11 C12 C7 120.3(2)
C15 C13 C16 109.97(19)
C15 C13 C14 110.38(19)
C16 C13 C14 110.77(19)
C15 C13 P1 110.46(15)
C16 C13 P1 108.98(15)
C14 C13 P1 106.20(16)
C19 C17 C18 110.19(19)
C19 C17 C20 110.20(18)
C18 C17 C20 109.7(2)
C19 C17 P2 109.28(16)
C18 C17 P2 106.17(15)
C20 C17 P2 111.24(15)
C22 C21 C26 119.6(2)
C22 C21 P2 121.38(18)
C26 C21 P2 118.97(17)
C23 C22 C21 119.9(2)
C24 C23 C22 120.2(2)
C23 C24 C25 120.2(2)
C24 C25 C26 120.1(2)
C25 C26 C21 119.9(2)

loop_
_geom_bond_atom_site_label_1
_geom_bond_atom_site_label_2
_geom_bond_distance
Ni C1 1.895(2)
Ni P2 2.1741(6)
Ni P1 2.1774(6)
Ni Cl 2.2087(6)
P1 O1 1.6487(15)
P1 C7 1.812(2)
P1 C13 1.851(2)
P2 O2 1.6462(15)
P2 C21 1.819(2)
P2 C17 1.851(2)
O1 C2 1.392(3)
O2 C6 1.395(2)
C1 C2 1.392(3)
C1 C6 1.394(3)
C2 C3 1.386(3)
C3 C4 1.386(3)
C4 C5 1.392(3)
C5 C6 1.385(3)
C7 C12 1.393(3)
C7 C8 1.399(3)
C8 C9 1.389(3)
C9 C10 1.375(4)
C10 C11 1.387(4)
C11 C12 1.388(3)
C13 C15 1.530(3)
C13 C16 1.534(3)
C13 C14 1.539(3)
C17 C19 1.531(3)
C17 C18 1.531(3)
C17 C20 1.532(3)
C21 C22 1.393(3)
C21 C26 1.393(3)
C22 C23 1.390(3)
C23 C24 1.379(4)
C24 C25 1.383(3)
C25 C26 1.392(3)

loop_
_geom_torsion_atom_site_label_1
_geom_torsion_atom_site_label_2
_geom_torsion_atom_site_label_3
_geom_torsion_atom_site_label_4
_geom_torsion
C7 P1 O1 C2 129.41(14)
C13 P1 O1 C2 -121.87(14)
Ni P1 O1 C2 0.15(14)
C21 P2 O2 C6 114.80(14)
C17 P2 O2 C6 -134.46(14)
Ni P2 O2 C6 -6.04(14)
P2 Ni C1 C2 176.43(18)
P1 Ni C1 C2 1.86(16)
P2 Ni C1 C6 -6.13(16)
P1 Ni C1 C6 179.29(17)
C6 C1 C2 C3 -1.2(3)
Ni C1 C2 C3 176.41(16)
C6 C1 C2 O1 -179.95(17)
Ni C1 C2 O1 -2.4(3)
P1 O1 C2 C3 -177.61(15)
P1 O1 C2 C1 1.2(2)
C1 C2 C3 C4 -0.4(3)
O1 C2 C3 C4 178.35(18)
C2 C3 C4 C5 1.2(3)
C3 C4 C5 C6 -0.4(3)
C4 C5 C6 C1 -1.3(3)
C4 C5 C6 O2 179.18(19)
C2 C1 C6 C5 2.1(3)
Ni C1 C6 C5 -175.49(16)
C2 C1 C6 O2 -178.43(18)
Ni C1 C6 O2 4.0(3)
P2 O2 C6 C5 -178.34(16)
P2 O2 C6 C1 2.2(2)
O1 P1 C7 C12 -161.33(16)
C13 P1 C7 C12 92.58(18)
Ni P1 C7 C12 -43.17(19)
O1 P1 C7 C8 21.21(19)
C13 P1 C7 C8 -84.87(18)
Ni P1 C7 C8 139.38(15)
C12 C7 C8 C9 -0.3(3)
P1 C7 C8 C9 177.10(17)
C7 C8 C9 C10 0.6(3)
C8 C9 C10 C11 -0.7(4)
C9 C10 C11 C12 0.6(4)
C10 C11 C12 C7 -0.3(3)
C8 C7 C12 C11 0.2(3)
P1 C7 C12 C11 -177.28(17)
O1 P1 C13 C15 -45.73(17)
C7 P1 C13 C15 60.26(18)
Ni P1 C13 C15 -160.70(13)
O1 P1 C13 C16 -166.65(15)
C7 P1 C13 C16 -60.67(18)
Ni P1 C13 C16 78.38(16)
O1 P1 C13 C14 73.97(16)
C7 P1 C13 C14 179.96(15)
Ni P1 C13 C14 -40.99(17)
O2 P2 C17 C19 -172.36(15)
C21 P2 C17 C19 -65.17(17)
Ni P2 C17 C19 70.32(17)
O2 P2 C17 C18 68.82(16)
C21 P2 C17 C18 176.01(15)
Ni P2 C17 C18 -48.50(17)
O2 P2 C17 C20 -50.46(17)
C21 P2 C17 C20 56.73(18)
Ni P2 C17 C20 -167.78(13)
O2 P2 C21 C22 31.1(2)
C17 P2 C21 C22 -74.3(2)
Ni P2 C21 C22 146.35(16)
O2 P2 C21 C26 -147.07(17)
C17 P2 C21 C26 107.59(19)
Ni P2 C21 C26 -31.8(2)
C26 C21 C22 C23 -1.7(3)
P2 C21 C22 C23 -179.85(18)
C21 C22 C23 C24 1.0(4)
C22 C23 C24 C25 0.7(4)
C23 C24 C25 C26 -1.6(4)
C24 C25 C26 C21 0.9(4)
C22 C21 C26 C25 0.8(3)
P2 C21 C26 C25 178.93(18)
